data_7118951
loop_
_publ_author_name
'Zhang, Hai-Rong'
'Huang, Ke-Bin'
'Chen, Zhen-Feng'
'Liu, Yan-Cheng'
'Liu, You-Nian'
'Meng, Ting'
'Qin, Qi-Pin'
'Zou, Bi-Qun'
'Liang, Hong'

_publ_section_title
;
 Cobalt(ii) 8-hydroxyquinoline complexes: structure, cytotoxicity and
 action mechanism
;
_journal_issue 5
_journal_name_full 'Med. Chem. Commun.'
_journal_page_first 806
_journal_paper_doi 10.1039/C6MD00073H
_journal_volume 7
_journal_year 2016
_chemical_formula_moiety 'C28 H20 Co N6 O6, 2(C2 H2 O)'
_chemical_formula_sum 'C32 H32 Co N6 O8'
_chemical_formula_weight 687.57
_chemical_name_systematic
;
 ? 
;
_space_group_crystal_system monoclinic
_space_group_IT_number 15
_space_group_name_Hall '-C 2yc'
_space_group_name_H-M_alt 'C 1 2/c 1'
_symmetry_space_group_name_Hall '-C 2yc'
_symmetry_space_group_name_H-M 'C 1 2/c 1'
_atom_sites_solution_hydrogens geom
_atom_sites_solution_primary direct
_atom_sites_solution_secondary difmap
_audit_creation_date 2015-11-24
_audit_creation_method
;
Olex2 1.2
(compiled 2015.09.30 svn.r3233 for OlexSys, GUI svn.r5103)
;
_audit_update_record
;
2015-11-24 deposited with the CCDC.
2016-04-01 downloaded from the CCDC.
;
_cell_angle_alpha 90.00
_cell_angle_beta 112.47(3)
_cell_angle_gamma 90.00
_cell_formula_units_Z 4
_cell_length_a 17.880(4)
_cell_length_b 13.110(3)
_cell_length_c 14.440(3)
_cell_measurement_reflns_used 3752
_cell_measurement_temperature 293(2)
_cell_measurement_theta_max 24.200
_cell_measurement_theta_min 2.483
_cell_volume 3127.9(14)
_computing_cell_refinement 'SAINT v8.27A (Bruker, 2012)'
_computing_data_reduction 'SAINT v8.27A (Bruker, 2012)'
_computing_molecular_graphics 'Olex2 (Dolomanov et al., 2009)'
_computing_publication_material 'Olex2 (Dolomanov et al., 2009)'
_computing_structure_refinement 'XL (Sheldrick, 2008)'
_computing_structure_solution 'XS (Sheldrick, 2008)'
_diffrn_ambient_temperature 293(2)
_diffrn_measured_fraction_theta_full 0.977
_diffrn_measured_fraction_theta_max 0.977
_diffrn_measurement_device_type 'Bruker APEX-II CCD'
_diffrn_measurement_method '\w scans'
_diffrn_radiation_monochromator graphite
_diffrn_radiation_type MoK\a
_diffrn_radiation_wavelength 0.71073
_diffrn_reflns_av_R_equivalents 0.0455
_diffrn_reflns_av_unetI/netI 0.0328
_diffrn_reflns_limit_h_max 22
_diffrn_reflns_limit_h_min -22
_diffrn_reflns_limit_k_max 16
_diffrn_reflns_limit_k_min -16
_diffrn_reflns_limit_l_max 17
_diffrn_reflns_limit_l_min -17
_diffrn_reflns_number 16985
_diffrn_reflns_theta_full 26.34
_diffrn_reflns_theta_max 26.34
_diffrn_reflns_theta_min 1.98
_diffrn_source 'fine-focus sealed tube'
_diffrn_source_current 30.0
_diffrn_source_power 1.5
_diffrn_source_voltage 50.0
_diffrn_standards_number 0
_exptl_absorpt_coefficient_mu 0.611
_exptl_absorpt_correction_T_max 0.9140
_exptl_absorpt_correction_T_min 0.7749
_exptl_absorpt_correction_type none
_exptl_crystal_colour brown
_exptl_crystal_density_diffrn 1.460
_exptl_crystal_density_method 'not measured'
_exptl_crystal_description block
_exptl_crystal_F_000 1428
_exptl_crystal_size_max 0.44
_exptl_crystal_size_mid 0.2
_exptl_crystal_size_min 0.15
_refine_diff_density_max 0.723
_refine_diff_density_min -0.343
_refine_diff_density_rms 0.096
_refine_ls_extinction_method none
_refine_ls_goodness_of_fit_ref 1.155
_refine_ls_hydrogen_treatment mixed
_refine_ls_matrix_type full
_refine_ls_number_parameters 218
_refine_ls_number_reflns 3110
_refine_ls_number_restraints 3
_refine_ls_restrained_S_all 1.159
_refine_ls_R_factor_all 0.1138
_refine_ls_R_factor_gt 0.0943
_refine_ls_shift/su_max 0.000
_refine_ls_shift/su_mean 0.000
_refine_ls_structure_factor_coef Fsqd
_refine_ls_weighting_details 'calc w=1/[\s^2^(Fo^2^)+(0.0893P)^2^+22.6178P] where P=(Fo^2^+2Fc^2^)/3'
_refine_ls_weighting_scheme calc
_refine_ls_wR_factor_gt 0.2480
_refine_ls_wR_factor_ref 0.2596
_reflns_number_gt 2406
_reflns_number_total 3110
_reflns_threshold_expression >2sigma(I)
_cod_data_source_file c6md00073h2.cif
_cod_data_source_block 141017
_cod_depositor_comments 'Adding full bibliography for 7118950--7118952.cif.'
_cod_original_cell_volume 3127.9(11)
_cod_database_code 7118951
_olex2_refinement_description
;
1. Fixed Uiso
 At 1.2 times of:
  All C(H) groups, All C(H,H) groups
2. Restrained distances
 O4-C15 = C15-C16
 1.45 with sigma of 0.02
 O4-C16
 2.5 with sigma of 0.02
3.a Secondary CH2 refined with riding coordinates:
 C15(H15A,H15B)
3.b Aromatic/amide H refined with riding coordinates:
 C8(H8), C12(H12), C3(H3), C11(H11), C7(H7), C5(H5), C1(H1), C2(H2), C6(H6)
;
_olex2_submission_special_instructions 'No special instructions were received'

loop_
_space_group_symop_id
_space_group_symop_operation_xyz
1 'x, y, z'
2 '-x, y, -z+1/2'
3 'x+1/2, y+1/2, z'
4 '-x+1/2, y+1/2, -z+1/2'
5 '-x, -y, -z'
6 'x, -y, z-1/2'
7 '-x+1/2, -y+1/2, -z'
8 'x+1/2, -y+1/2, z-1/2'

loop_
_atom_site_label
_atom_site_type_symbol
_atom_site_fract_x
_atom_site_fract_y
_atom_site_fract_z
_atom_site_U_iso_or_equiv
_atom_site_adp_type
_atom_site_occupancy
_atom_site_calc_flag
_atom_site_site_symmetry_order
_atom_site_refinement_flags_posn
_atom_site_refinement_flags_adp
_atom_site_refinement_flags_occupancy
Co1 Co 0.2500 0.2500 0.5000 0.0473(4) Uani 1 d 2 S T P
C14 C 0.1117(3) 0.1328(4) 0.4304(4) 0.0434(12) Uani 1 d 1 . . .
N2 N 0.1337(3) 0.2332(3) 0.4414(4) 0.0480(12) Uani 1 d 1 . . .
C8 C -0.0303(4) 0.1776(6) 0.3612(5) 0.0646(18) Uani 1 d 1 . . .
H8 H -0.0850 0.1611 0.3350 0.078 Uiso 1 calc 1 R . .
C12 C 0.1637(4) -0.0437(5) 0.4586(5) 0.0605(17) Uani 1 d 1 . . .
H12 H 0.2053 -0.0915 0.4793 0.073 Uiso 1 calc 1 R . .
N3 N -0.0640(4) -0.0526(6) 0.3475(5) 0.079(2) Uani 1 d 1 . . .
C13 C 0.1794(3) 0.0639(5) 0.4654(5) 0.0486(14) Uani 1 d 1 . . .
O1 O 0.2530(2) 0.1038(3) 0.5029(3) 0.0579(11) Uani 1 d 1 . . .
N1 N 0.2547(3) 0.2490(4) 0.3651(4) 0.0537(13) Uani 1 d 1 . . .
C10 C 0.0169(4) -0.0072(6) 0.3849(5) 0.0643(19) Uani 1 d 1 . . .
C3 C 0.2613(6) 0.2471(8) 0.1749(7) 0.090(3) Uani 1 d 1 . . .
H3 H 0.2633 0.2470 0.1115 0.108 Uiso 1 calc 1 R . .
C11 C 0.0833(4) -0.0721(5) 0.4195(5) 0.0621(17) Uani 1 d 1 . . .
H11 H 0.0724 -0.1417 0.4161 0.075 Uiso 1 calc 1 R . .
C7 C -0.0053(4) 0.2789(6) 0.3735(6) 0.0667(19) Uani 1 d 1 . . .
H7 H -0.0440 0.3303 0.3548 0.080 Uiso 1 calc 1 R . .
C5 C 0.2218(4) 0.3254(6) 0.2990(5) 0.0620(17) Uani 1 d 1 . . .
H5 H 0.1965 0.3789 0.3178 0.074 Uiso 1 calc 1 R . .
C1 C 0.2908(4) 0.1719(6) 0.3360(6) 0.0668(19) Uani 1 d 1 . . .
H1 H 0.3139 0.1192 0.3810 0.080 Uiso 1 calc 1 R . .
C2 C 0.2951(6) 0.1676(7) 0.2405(8) 0.090(3) Uani 1 d 1 . . .
H2 H 0.3198 0.1130 0.2223 0.108 Uiso 1 calc 1 R . .
C4 C 0.2245(5) 0.3266(8) 0.2039(6) 0.081(2) Uani 1 d 1 . . .
O2 O -0.1235(4) -0.0004(5) 0.3049(6) 0.116(3) Uani 1 d 1 . . .
O3 O -0.0693(4) -0.1439(6) 0.3589(6) 0.125(3) Uani 1 d 1 . . .
C6 C 0.0783(4) 0.3055(4) 0.4140(5) 0.0593(17) Uani 1 d 1 . . .
H6 H 0.0938 0.3737 0.4211 0.071 Uiso 1 calc 1 R . .
C9 C 0.0293(4) 0.1003(5) 0.3895(5) 0.0551(16) Uani 1 d 1 . . .
O4 O 0.0803(8) 0.5395(8) 0.5111(10) 0.220(6) Uani 1 d 1 D . .
C15 C 0.0934(16) 0.6135(14) 0.4405(12) 0.32(2) Uani 1 d 1 D . .
H15A H 0.0647 0.6765 0.4401 0.379 Uiso 1 calc 1 R . .
H15B H 0.1506 0.6291 0.4622 0.379 Uiso 1 calc 1 R . .
C16 C 0.064(2) 0.570(3) 0.3402(15) 0.51(4) Uani 1 d 1 D . .
H4 H 0.204(4) 0.394(5) 0.162(4) 0.050(17) Uiso 1 d 1 . . .

loop_
_atom_site_aniso_label
_atom_site_aniso_U_11
_atom_site_aniso_U_22
_atom_site_aniso_U_33
_atom_site_aniso_U_23
_atom_site_aniso_U_13
_atom_site_aniso_U_12
Co1 0.0272(5) 0.0423(6) 0.0648(7) -0.0080(5) 0.0091(5) -0.0071(5)
C14 0.033(3) 0.047(3) 0.047(3) -0.005(2) 0.013(2) -0.008(2)
N2 0.036(2) 0.033(3) 0.069(3) -0.007(2) 0.013(2) -0.0077(18)
C8 0.032(3) 0.078(5) 0.075(4) -0.006(4) 0.010(3) -0.009(3)
C12 0.066(4) 0.040(3) 0.071(4) -0.007(3) 0.023(3) -0.011(3)
N3 0.069(4) 0.081(5) 0.086(4) -0.026(4) 0.028(4) -0.050(4)
C13 0.042(3) 0.044(3) 0.059(4) -0.004(3) 0.018(3) -0.007(2)
O1 0.039(2) 0.050(2) 0.078(3) -0.010(2) 0.0141(19) -0.0118(19)
N1 0.035(2) 0.052(3) 0.068(3) -0.011(3) 0.013(2) -0.017(2)
C10 0.050(4) 0.083(5) 0.058(4) -0.014(4) 0.018(3) -0.025(4)
C3 0.104(7) 0.095(7) 0.075(5) -0.014(5) 0.037(5) -0.044(6)
C11 0.073(4) 0.043(3) 0.072(4) -0.006(3) 0.030(4) -0.021(3)
C7 0.035(3) 0.061(4) 0.088(5) -0.001(4) 0.007(3) 0.003(3)
C5 0.041(3) 0.067(4) 0.067(4) -0.003(4) 0.009(3) -0.013(3)
C1 0.064(4) 0.058(4) 0.083(5) -0.013(4) 0.032(4) -0.007(3)
C2 0.108(7) 0.067(5) 0.110(7) -0.023(5) 0.059(6) -0.015(5)
C4 0.068(5) 0.089(6) 0.072(5) 0.006(5) 0.012(4) -0.029(5)
O2 0.059(4) 0.086(4) 0.182(7) -0.033(5) 0.021(4) -0.038(3)
O3 0.085(4) 0.103(5) 0.159(7) -0.003(5) 0.016(4) -0.050(4)
C6 0.050(4) 0.031(3) 0.088(5) -0.006(3) 0.017(3) -0.004(3)
C9 0.043(3) 0.063(4) 0.057(4) -0.013(3) 0.017(3) -0.025(3)
O4 0.264(14) 0.136(9) 0.221(12) -0.074(9) 0.050(11) 0.037(9)
C15 0.61(5) 0.26(2) 0.121(12) 0.090(15) 0.18(2) 0.29(3)
C16 0.41(6) 0.70(9) 0.51(7) 0.29(6) 0.26(5) -0.03(5)

loop_
_atom_type_symbol
_atom_type_description
_atom_type_scat_dispersion_real
_atom_type_scat_dispersion_imag
_atom_type_scat_source
C C 0.0033 0.0016 'International Tables Vol C Tables 4.2.6.8 and 6.1.1.4'
H H 0.0000 0.0000 'International Tables Vol C Tables 4.2.6.8 and 6.1.1.4'
Co Co 0.3494 0.9721 'International Tables Vol C Tables 4.2.6.8 and 6.1.1.4'
N N 0.0061 0.0033 'International Tables Vol C Tables 4.2.6.8 and 6.1.1.4'
O O 0.0106 0.0060 'International Tables Vol C Tables 4.2.6.8 and 6.1.1.4'

loop_
_geom_angle_atom_site_label_1
_geom_angle_atom_site_label_2
_geom_angle_atom_site_label_3
_geom_angle
_geom_angle_site_symmetry_1
_geom_angle_site_symmetry_3
N2 Co1 N2 180.00(12) 7_556 .
N2 Co1 N1 89.3(2) . 7_556
N2 Co1 N1 90.7(2) . .
N2 Co1 N1 90.7(2) 7_556 7_556
N2 Co1 N1 89.3(2) 7_556 .
O1 Co1 N2 84.96(18) 7_556 7_556
O1 Co1 N2 95.04(18) 7_556 .
O1 Co1 N2 95.04(18) . 7_556
O1 Co1 N2 84.96(18) . .
O1 Co1 O1 180.0(3) . 7_556
O1 Co1 N1 90.2(2) 7_556 7_556
O1 Co1 N1 89.8(2) 7_556 .
O1 Co1 N1 89.8(2) . 7_556
O1 Co1 N1 90.2(2) . .
N1 Co1 N1 180.000(1) . 7_556
N2 C14 C13 113.5(5) . .
N2 C14 C9 122.8(5) . .
C9 C14 C13 123.7(6) . .
C14 N2 Co1 112.0(4) . .
C6 N2 Co1 127.5(4) . .
C6 N2 C14 120.6(5) . .
C7 C8 H8 120.7 . .
C7 C8 C9 118.6(5) . .
C9 C8 H8 120.7 . .
C13 C12 H12 122.0 . .
C11 C12 H12 122.0 . .
C11 C12 C13 116.1(6) . .
O2 N3 C10 120.5(7) . .
O3 N3 C10 117.9(8) . .
O3 N3 O2 121.6(7) . .
C12 C13 C14 118.5(5) . .
O1 C13 C14 117.8(5) . .
O1 C13 C12 123.6(6) . .
C13 O1 Co1 111.8(4) . .
C5 N1 Co1 121.2(5) . .
C1 N1 Co1 121.1(5) . .
C1 N1 C5 117.7(6) . .
C11 C10 N3 118.1(7) . .
C11 C10 C9 119.6(6) . .
C9 C10 N3 122.3(7) . .
C2 C3 H3 120.1 . .
C4 C3 H3 120.1 . .
C4 C3 C2 119.7(8) . .
C12 C11 C10 126.5(6) . .
C12 C11 H11 116.7 . .
C10 C11 H11 116.7 . .
C8 C7 H7 119.3 . .
C8 C7 C6 121.4(6) . .
C6 C7 H7 119.3 . .
N1 C5 H5 118.8 . .
N1 C5 C4 122.3(8) . .
C4 C5 H5 118.8 . .
N1 C1 H1 118.5 . .
N1 C1 C2 123.1(8) . .
C2 C1 H1 118.5 . .
C3 C2 C1 117.8(8) . .
C3 C2 H2 121.1 . .
C1 C2 H2 121.1 . .
C3 C4 C5 119.4(9) . .
C3 C4 H4 124(3) . .
C5 C4 H4 116(3) . .
N2 C6 C7 119.8(5) . .
N2 C6 H6 120.1 . .
C7 C6 H6 120.1 . .
C8 C9 C14 116.8(6) . .
C8 C9 C10 127.6(6) . .
C10 C9 C14 115.6(6) . .
O4 C15 H15A 109.8 . .
O4 C15 H15B 109.8 . .
H15A C15 H15B 108.2 . .
C16 C15 O4 109.5(17) . .
C16 C15 H15A 109.8 . .
C16 C15 H15B 109.8 . .

loop_
_geom_bond_atom_site_label_1
_geom_bond_atom_site_label_2
_geom_bond_distance
_geom_bond_site_symmetry_2
Co1 N2 1.935(5) .
Co1 N2 1.935(5) 7_556
Co1 O1 1.917(4) .
Co1 O1 1.917(4) 7_556
Co1 N1 1.981(6) 7_556
Co1 N1 1.981(6) .
C14 N2 1.366(7) .
C14 C13 1.437(8) .
C14 C9 1.428(7) .
N2 C6 1.317(8) .
C8 H8 0.9300 .
C8 C7 1.391(10) .
C8 C9 1.412(10) .
C12 H12 0.9300 .
C12 C13 1.434(8) .
C12 C11 1.380(9) .
N3 C10 1.463(8) .
N3 O2 1.217(10) .
N3 O3 1.216(9) .
C13 O1 1.324(7) .
N1 C5 1.353(9) .
N1 C1 1.349(9) .
C10 C11 1.389(10) .
C10 C9 1.424(10) .
C3 H3 0.9300 .
C3 C2 1.383(13) .
C3 C4 1.380(13) .
C11 H11 0.9300 .
C7 H7 0.9300 .
C7 C6 1.425(9) .
C5 H5 0.9300 .
C5 C4 1.393(11) .
C1 H1 0.9300 .
C1 C2 1.411(11) .
C2 H2 0.9300 .
C4 H4 1.06(6) .
C6 H6 0.9300 .
O4 C15 1.489(16) .
C15 H15A 0.9700 .
C15 H15B 0.9700 .
C15 C16 1.456(19) .

loop_
_geom_torsion_atom_site_label_1
_geom_torsion_atom_site_label_2
_geom_torsion_atom_site_label_3
_geom_torsion_atom_site_label_4
_geom_torsion
_geom_torsion_site_symmetry_1
Co1 N2 C6 C7 -178.9(5) .
Co1 N1 C5 C4 179.8(5) .
Co1 N1 C1 C2 179.5(6) .
C14 N2 C6 C7 0.7(10) .
C14 C13 O1 Co1 -0.3(7) .
N2 Co1 N2 C14 -174(100) 7_556
N2 Co1 N2 C6 6(53) 7_556
N2 Co1 O1 C13 0.5(4) .
N2 Co1 O1 C13 -179.5(4) 7_556
N2 Co1 N1 C5 66.9(4) .
N2 Co1 N1 C5 -113.1(4) 7_556
N2 Co1 N1 C1 67.0(5) 7_556
N2 Co1 N1 C1 -113.0(5) .
N2 C14 C13 C12 179.4(6) .
N2 C14 C13 O1 -0.2(8) .
N2 C14 C9 C8 -0.7(9) .
N2 C14 C9 C10 -178.9(6) .
C8 C7 C6 N2 -0.5(12) .
C12 C13 O1 Co1 -179.8(5) .
N3 C10 C11 C12 -179.1(6) .
N3 C10 C9 C14 178.3(6) .
N3 C10 C9 C8 0.4(11) .
C13 C14 N2 Co1 0.6(6) .
C13 C14 N2 C6 -179.1(6) .
C13 C14 C9 C8 178.1(6) .
C13 C14 C9 C10 0.0(9) .
C13 C12 C11 C10 1.3(11) .
O1 Co1 N2 C14 -0.6(4) .
O1 Co1 N2 C14 179.4(4) 7_556
O1 Co1 N2 C6 179.0(6) .
O1 Co1 N2 C6 -1.0(6) 7_556
O1 Co1 O1 C13 26(3) 7_556
O1 Co1 N1 C5 151.9(4) .
O1 Co1 N1 C5 -28.1(4) 7_556
O1 Co1 N1 C1 -28.0(5) .
O1 Co1 N1 C1 152.0(5) 7_556
N1 Co1 N2 C14 -90.5(4) 7_556
N1 Co1 N2 C14 89.5(4) .
N1 Co1 N2 C6 -90.8(6) .
N1 Co1 N2 C6 89.2(6) 7_556
N1 Co1 O1 C13 -90.2(4) .
N1 Co1 O1 C13 89.8(4) 7_556
N1 Co1 N1 C5 5(100) 7_556
N1 Co1 N1 C1 -175(100) 7_556
N1 C5 C4 C3 0.5(11) .
N1 C1 C2 C3 0.8(12) .
C11 C12 C13 C14 -1.0(9) .
C11 C12 C13 O1 178.6(6) .
C11 C10 C9 C14 0.2(10) .
C11 C10 C9 C8 -177.7(7) .
C7 C8 C9 C14 0.9(10) .
C7 C8 C9 C10 178.8(7) .
C5 N1 C1 C2 -0.4(10) .
C1 N1 C5 C4 -0.3(9) .
C2 C3 C4 C5 -0.1(12) .
C4 C3 C2 C1 -0.5(13) .
O2 N3 C10 C11 -170.7(8) .
O2 N3 C10 C9 11.2(11) .
O3 N3 C10 C11 8.1(11) .
O3 N3 C10 C9 -170.0(8) .
C9 C14 N2 Co1 179.6(5) .
C9 C14 N2 C6 -0.1(9) .
C9 C14 C13 C12 0.4(9) .
C9 C14 C13 O1 -179.2(6) .
C9 C8 C7 C6 -0.3(11) .
C9 C10 C11 C12 -0.9(11) .
